data_1552227
loop_
_publ_author_name
'Tong, Ka Yan'
'Zhao, Jia'
'Tse, Chun-Wai'
'Wan, Pui-Ki'
'Rong, Jianhui'
'Au-Yeung, Ho Yu'

_publ_section_title
;
 Selective Catecholamine Detection in Living Cells by a Copper-based
 Oxidative Reactivity
;
_journal_name_full 'Chemical Science'
_journal_paper_doi 10.1039/C9SC03338F
_journal_year 2019
_chemical_formula_moiety '2(C26 H27 Cl Cu N3 O3 S), Cl4 Cu, 2(C H4 O)'
_chemical_formula_sum 'C54 H62 Cl6 Cu3 N6 O8 S2'
_chemical_formula_weight 1390.53
_space_group_crystal_system triclinic
_space_group_IT_number 2
_space_group_name_Hall '-P 1'
_space_group_name_H-M_alt 'P -1'
_symmetry_space_group_name_Hall '-P 1'
_symmetry_space_group_name_H-M 'P -1'
_atom_sites_solution_hydrogens mixed
_audit_creation_method SHELXL-2014/7
_audit_update_record
;
2018-07-05 deposited with the CCDC.    2019-08-12 downloaded from the CCDC.
;
_cell_angle_alpha 88.34(3)
_cell_angle_beta 84.94(3)
_cell_angle_gamma 87.51(3)
_cell_formula_units_Z 2
_cell_length_a 13.36(3)
_cell_length_b 13.86(3)
_cell_length_c 15.84(3)
_cell_measurement_reflns_used 201
_cell_measurement_temperature 173(2)
_cell_measurement_theta_max 25.0071
_cell_measurement_theta_min 2.4204
_cell_volume 2918(11)
_computing_cell_refinement 'SAINT V8.34A (Bruker AXS Inc., 2013)'
_computing_data_collection 'APEX3 v2015.5-2 (Bruker-AXS, 2015)'
_computing_data_reduction 'SAINT V8.34A (Bruker AXS Inc., 2013)'
_computing_molecular_graphics 'shelXle (C.B. Huebschle, rev 717)'
_computing_publication_material 'XP, VERSION 5'
_computing_structure_refinement 'SHELXL-2014/7 (Sheldrick, 2014)'
_computing_structure_solution 'SHELXT 2014/4 (Sheldrick, 2014)'
_diffrn_ambient_temperature 173(2)
_diffrn_detector_area_resol_mean 10.4167
_diffrn_measured_fraction_theta_full 0.972
_diffrn_measured_fraction_theta_max 0.972
_diffrn_measurement_device_type 'Bruker D8 VENTURE FIXED-CHI PHOTON 100 CMOS'
_diffrn_measurement_method '\f and \w scans'
_diffrn_radiation_type MoK\a
_diffrn_radiation_wavelength 0.71073
_diffrn_reflns_av_R_equivalents 0.1201
_diffrn_reflns_av_unetI/netI 0.1886
_diffrn_reflns_Laue_measured_fraction_full 0.972
_diffrn_reflns_Laue_measured_fraction_max 0.972
_diffrn_reflns_limit_h_max 15
_diffrn_reflns_limit_h_min -15
_diffrn_reflns_limit_k_max 16
_diffrn_reflns_limit_k_min -16
_diffrn_reflns_limit_l_max 18
_diffrn_reflns_limit_l_min -18
_diffrn_reflns_number 24596
_diffrn_reflns_point_group_measured_fraction_full 0.972
_diffrn_reflns_point_group_measured_fraction_max 0.972
_diffrn_reflns_theta_full 25.208
_diffrn_reflns_theta_max 25.208
_diffrn_reflns_theta_min 2.167
_diffrn_source 'I\mS HB micro-focus sealed tube'
_exptl_absorpt_coefficient_mu 1.488
_exptl_absorpt_correction_T_max 0.7452
_exptl_absorpt_correction_T_min 0.6358
_exptl_absorpt_correction_type multi-scan
_exptl_absorpt_process_details
;
SADABS-2014/5 - Bruker AXS area detector scaling and absorption correction
;
_exptl_crystal_colour yellow
_exptl_crystal_density_diffrn 1.583
_exptl_crystal_description rod
_exptl_crystal_F_000 1426
_exptl_crystal_size_max 0.108
_exptl_crystal_size_mid 0.041
_exptl_crystal_size_min 0.032
_refine_diff_density_max 1.484
_refine_diff_density_min -1.137
_refine_diff_density_rms 0.126
_refine_ls_extinction_method none
_refine_ls_goodness_of_fit_ref 1.071
_refine_ls_hydrogen_treatment mixed
_refine_ls_matrix_type full
_refine_ls_number_parameters 724
_refine_ls_number_reflns 10207
_refine_ls_number_restraints 45
_refine_ls_restrained_S_all 1.072
_refine_ls_R_factor_all 0.1890
_refine_ls_R_factor_gt 0.0944
_refine_ls_shift/su_max 0.000
_refine_ls_shift/su_mean 0.000
_refine_ls_structure_factor_coef Fsqd
_refine_ls_weighting_details 'w=1/[\s^2^(Fo^2^)+(0.0088P)^2^+24.4884P] where P=(Fo^2^+2Fc^2^)/3'
_refine_ls_weighting_scheme calc
_refine_ls_wR_factor_gt 0.1395
_refine_ls_wR_factor_ref 0.1664
_reflns_Friedel_coverage 0.000
_reflns_number_gt 5762
_reflns_number_total 10207
_reflns_threshold_expression 'I > 2\s(I)'
_cod_data_source_file c9sc03338f2.cif
_cod_data_source_block mo_CHEM0570
_cod_original_cell_volume 2917(10)
_cod_database_code 1552227
_shelx_shelxl_version_number 2014/7
_shelx_space_group_comment
;
The symmetry employed for this shelxl refinement is uniquely defined
by the following loop, which should always be used as a source of
symmetry information in preference to the above space-group names.
They are only intended as comments.
;
_shelx_estimated_absorpt_t_min 0.856
_shelx_estimated_absorpt_t_max 0.954

loop_
_space_group_symop_operation_xyz
'x, y, z'
'-x, -y, -z'

loop_
_atom_site_label
_atom_site_type_symbol
_atom_site_fract_x
_atom_site_fract_y
_atom_site_fract_z
_atom_site_U_iso_or_equiv
_atom_site_adp_type
_atom_site_occupancy
_atom_site_site_symmetry_order
_atom_site_calc_flag
_atom_site_refinement_flags_posn
_atom_site_refinement_flags_adp
Cu1 Cu 0.16051(8) 0.58007(8) 0.49880(7) 0.0239(3) Uani 1 1 d . .
Cl1 Cl 0.20556(18) 0.42311(16) 0.51072(14) 0.0316(6) Uani 1 1 d . .
S1 S 0.06123(18) 0.57539(18) 0.62805(15) 0.0330(6) Uani 1 1 d . .
O1 O 0.4788(4) 0.5189(4) 0.6279(4) 0.0290(15) Uani 1 1 d . .
O2 O 0.4453(5) 0.1801(4) 0.6294(4) 0.0418(16) Uani 1 1 d . U
O3 O 0.4244(6) 0.0240(5) 0.6301(6) 0.069(2) Uani 1 1 d . U
N1 N 0.1398(5) 0.5757(5) 0.3745(4) 0.0251(18) Uani 1 1 d . .
N2 N 0.1066(5) 0.7183(5) 0.4811(5) 0.0297(19) Uani 1 1 d . .
N3 N 0.2960(5) 0.6615(5) 0.5227(4) 0.0240(17) Uani 1 1 d . .
C1 C 0.1754(6) 0.5101(6) 0.3195(5) 0.026(2) Uani 1 1 d . .
H1 H 0.2159 0.4578 0.3394 0.031 Uiso 1 1 calc R U
C2 C 0.1576(7) 0.5127(7) 0.2354(6) 0.036(2) Uani 1 1 d . .
H2 H 0.1848 0.4643 0.1978 0.043 Uiso 1 1 calc R U
C3 C 0.0984(8) 0.5890(9) 0.2088(7) 0.053(3) Uani 1 1 d . .
H3 H 0.0843 0.5943 0.1510 0.063 Uiso 1 1 calc R U
C4 C 0.0596(7) 0.6572(8) 0.2639(7) 0.041(3) Uani 1 1 d . .
H4 H 0.0190 0.7100 0.2449 0.049 Uiso 1 1 calc R U
C5 C 0.0799(6) 0.6488(7) 0.3474(6) 0.030(2) Uani 1 1 d . .
C6 C 0.0374(7) 0.7159(7) 0.4141(6) 0.038(3) Uani 1 1 d . .
H6A H 0.0276 0.7815 0.3890 0.046 Uiso 1 1 calc R U
H6B H -0.0288 0.6940 0.4384 0.046 Uiso 1 1 calc R U
C7 C 0.0564(7) 0.7574(7) 0.5612(6) 0.037(3) Uani 1 1 d . .
H7A H 0.0138 0.8150 0.5475 0.044 Uiso 1 1 calc R U
H7B H 0.1084 0.7784 0.5967 0.044 Uiso 1 1 calc R U
H7 H 0.751(6) 0.145(2) -0.0520(18) 0.09(5) Uiso 1 1 d D .
C8 C -0.0072(7) 0.6864(7) 0.6110(6) 0.037(3) Uani 1 1 d . .
H8A H -0.0665 0.6740 0.5802 0.044 Uiso 1 1 calc R U
H8B H -0.0316 0.7139 0.6664 0.044 Uiso 1 1 calc R U
H8 H 0.194(3) 0.252(3) 0.228(2) 0.07(4) Uiso 1 1 d D .
C9 C 0.1403(6) 0.6055(7) 0.7086(5) 0.030(2) Uani 1 1 d . .
H9A H 0.1978 0.5578 0.7083 0.036 Uiso 1 1 calc R U
H9B H 0.1677 0.6698 0.6947 0.036 Uiso 1 1 calc R U
C10 C 0.0871(7) 0.6070(7) 0.7951(6) 0.038(3) Uani 1 1 d . .
H10A H 0.0307 0.6547 0.7962 0.056 Uiso 1 1 calc R U
H10B H 0.1340 0.6243 0.8359 0.056 Uiso 1 1 calc R U
H10C H 0.0617 0.5429 0.8102 0.056 Uiso 1 1 calc R U
C11 C 0.1937(7) 0.7761(7) 0.4499(6) 0.038(3) Uani 1 1 d . .
H11A H 0.1740 0.8457 0.4531 0.046 Uiso 1 1 calc R U
H11B H 0.2135 0.7616 0.3898 0.046 Uiso 1 1 calc R U
C12 C 0.2815(7) 0.7548(7) 0.5009(6) 0.032(2) Uani 1 1 d . .
C13 C 0.3438(7) 0.8259(7) 0.5193(6) 0.033(2) Uani 1 1 d . .
H13 H 0.3290 0.8914 0.5041 0.040 Uiso 1 1 calc R U
C14 C 0.4270(7) 0.8011(7) 0.5595(6) 0.036(2) Uani 1 1 d . .
H14 H 0.4718 0.8486 0.5731 0.043 Uiso 1 1 calc R U
C15 C 0.4447(7) 0.7052(7) 0.5800(6) 0.037(3) Uani 1 1 d . .
H15 H 0.5033 0.6854 0.6069 0.045 Uiso 1 1 calc R U
C16 C 0.3778(6) 0.6382(6) 0.5617(6) 0.026(2) Uani 1 1 d . .
C17 C 0.3927(6) 0.5321(6) 0.5822(5) 0.024(2) Uani 1 1 d . .
H17A H 0.3328 0.5084 0.6167 0.029 Uiso 1 1 calc R U
H17B H 0.4020 0.4953 0.5293 0.029 Uiso 1 1 calc R U
C18 C 0.5054(6) 0.4266(7) 0.6490(5) 0.027(2) Uani 1 1 d . .
C19 C 0.5890(7) 0.4169(7) 0.6962(6) 0.034(2) Uani 1 1 d . .
H19 H 0.6208 0.4727 0.7122 0.041 Uiso 1 1 calc R U
C20 C 0.6248(7) 0.3280(8) 0.7190(6) 0.036(3) Uani 1 1 d . .
H20 H 0.6829 0.3219 0.7495 0.043 Uiso 1 1 calc R U
C21 C 0.5779(7) 0.2462(7) 0.6986(6) 0.033(2) Uani 1 1 d . .
C22 C 0.4954(7) 0.2574(7) 0.6525(5) 0.029(2) Uani 1 1 d . .
C23 C 0.4577(6) 0.3470(6) 0.6273(5) 0.025(2) Uani 1 1 d . .
H23 H 0.4003 0.3530 0.5958 0.030 Uiso 1 1 calc R U
C24 C 0.6123(7) 0.1485(8) 0.7170(6) 0.044(3) Uani 1 1 d . .
H24 H 0.6705 0.1374 0.7469 0.053 Uiso 1 1 calc R U
C25 C 0.5639(8) 0.0739(8) 0.6930(7) 0.050(2) Uani 1 1 d . U
H25 H 0.5890 0.0102 0.7051 0.060 Uiso 1 1 calc R U
C26 C 0.4757(8) 0.0867(8) 0.6494(7) 0.0491(19) Uani 1 1 d . U
Cu2 Cu 0.79789(8) 0.78707(8) 0.17747(7) 0.0242(3) Uani 1 1 d . .
Cl2 Cl 0.79339(18) 0.63657(17) 0.22910(15) 0.0348(6) Uani 1 1 d . .
S2 S 0.92183(18) 0.74470(19) 0.06364(15) 0.0337(6) Uani 1 1 d . .
O4 O 0.5161(4) 0.6016(4) 0.0986(4) 0.0304(15) Uani 1 1 d . .
O5 O 0.6652(5) 0.3162(4) 0.2117(4) 0.0351(16) Uani 1 1 d . .
O6 O 0.7396(5) 0.1863(5) 0.2648(5) 0.052(2) Uani 1 1 d . .
N4 N 0.8180(5) 0.8483(5) 0.2883(4) 0.0255(18) Uani 1 1 d . .
N5 N 0.8144(5) 0.9249(5) 0.1357(4) 0.0259(18) Uani 1 1 d . .
N6 N 0.6494(5) 0.8155(5) 0.1288(4) 0.0245(17) Uani 1 1 d . .
C27 C 0.7945(7) 0.8112(8) 0.3662(6) 0.037(2) Uani 1 1 d . U
H27 H 0.7668 0.7492 0.3725 0.044 Uiso 1 1 calc R U
C28 C 0.8101(7) 0.8617(8) 0.4371(6) 0.0444(19) Uani 1 1 d . U
H28 H 0.7943 0.8347 0.4922 0.053 Uiso 1 1 calc R U
C29 C 0.8484(8) 0.9509(8) 0.4269(6) 0.0464(19) Uani 1 1 d . U
H29 H 0.8594 0.9868 0.4752 0.056 Uiso 1 1 calc R U
C30 C 0.8712(7) 0.9892(8) 0.3476(6) 0.0417(19) Uani 1 1 d . U
H30 H 0.8982 1.0515 0.3397 0.050 Uiso 1 1 calc R U
C31 C 0.8543(7) 0.9359(7) 0.2806(6) 0.034(2) Uani 1 1 d . U
C32 C 0.8792(7) 0.9709(6) 0.1911(5) 0.029(2) Uani 1 1 d . .
H32A H 0.8687 1.0420 0.1872 0.035 Uiso 1 1 calc R U
H32B H 0.9507 0.9546 0.1732 0.035 Uiso 1 1 calc R U
C33 C 0.8515(7) 0.9326(7) 0.0452(5) 0.036(3) Uani 1 1 d . .
H33A H 0.8677 1.0004 0.0305 0.044 Uiso 1 1 calc R U
H33B H 0.7979 0.9145 0.0100 0.044 Uiso 1 1 calc R U
C34 C 0.9445(7) 0.8677(7) 0.0252(6) 0.040(3) Uani 1 1 d . .
H34A H 1.0017 0.8926 0.0524 0.048 Uiso 1 1 calc R U
H34B H 0.9622 0.8680 -0.0368 0.048 Uiso 1 1 calc R U
C35 C 0.8484(8) 0.6994(7) -0.0158(6) 0.040(3) Uani 1 1 d . .
H35A H 0.7777 0.7239 -0.0064 0.047 Uiso 1 1 calc R U
H35B H 0.8756 0.7212 -0.0730 0.047 Uiso 1 1 calc R U
C36 C 0.8536(8) 0.5899(8) -0.0089(7) 0.055(3) Uani 1 1 d . .
H36A H 0.8103 0.5637 -0.0487 0.083 Uiso 1 1 calc R U
H36B H 0.8309 0.5691 0.0490 0.083 Uiso 1 1 calc R U
H36C H 0.9232 0.5661 -0.0226 0.083 Uiso 1 1 calc R U
C37 C 0.7129(7) 0.9733(6) 0.1475(6) 0.031(2) Uani 1 1 d . .
H37A H 0.7124 1.0344 0.1137 0.037 Uiso 1 1 calc R U
H37B H 0.6978 0.9893 0.2080 0.037 Uiso 1 1 calc R U
C38 C 0.6331(7) 0.9107(7) 0.1213(5) 0.025(2) Uani 1 1 d . .
C39 C 0.5456(7) 0.9517(7) 0.0947(6) 0.035(2) Uani 1 1 d . .
H39 H 0.5357 1.0199 0.0920 0.042 Uiso 1 1 calc R U
C40 C 0.4725(7) 0.8934(7) 0.0721(6) 0.040(3) Uani 1 1 d . .
H40 H 0.4125 0.9204 0.0515 0.048 Uiso 1 1 calc R U
C41 C 0.4882(7) 0.7946(7) 0.0800(6) 0.032(2) Uani 1 1 d . .
H41 H 0.4385 0.7522 0.0660 0.038 Uiso 1 1 calc R U
C42 C 0.5774(7) 0.7587(7) 0.1087(5) 0.027(2) Uani 1 1 d . .
C43 C 0.5978(6) 0.6530(6) 0.1236(6) 0.031(2) Uani 1 1 d . .
H43A H 0.6608 0.6319 0.0904 0.037 Uiso 1 1 calc R U
H43B H 0.6059 0.6397 0.1844 0.037 Uiso 1 1 calc R U
C44 C 0.5170(7) 0.5059(7) 0.1184(5) 0.028(2) Uani 1 1 d . .
C45 C 0.4326(7) 0.4576(7) 0.1017(6) 0.031(2) Uani 1 1 d . .
H45 H 0.3790 0.4910 0.0761 0.038 Uiso 1 1 calc R U
C46 C 0.4269(7) 0.3624(7) 0.1221(6) 0.033(2) Uani 1 1 d . .
H46 H 0.3691 0.3298 0.1097 0.040 Uiso 1 1 calc R U
C47 C 0.5030(7) 0.3106(7) 0.1606(6) 0.031(2) Uani 1 1 d . .
C48 C 0.5873(7) 0.3622(7) 0.1746(5) 0.028(2) Uani 1 1 d . .
C49 C 0.5958(6) 0.4582(6) 0.1552(5) 0.025(2) Uani 1 1 d . .
H49 H 0.6539 0.4911 0.1666 0.030 Uiso 1 1 calc R U
C50 C 0.5004(8) 0.2118(7) 0.1874(6) 0.042(3) Uani 1 1 d . .
H50 H 0.4437 0.1757 0.1781 0.050 Uiso 1 1 calc R U
C51 C 0.5758(8) 0.1699(7) 0.2250(6) 0.039(3) Uani 1 1 d . .
H51 H 0.5707 0.1048 0.2449 0.047 Uiso 1 1 calc R U
C52 C 0.6651(9) 0.2198(8) 0.2367(7) 0.044(3) Uani 1 1 d . .
Cu3 Cu 0.15829(10) 0.02819(9) 0.22056(8) 0.0439(4) Uani 1 1 d . .
Cl3 Cl 0.28948(19) 0.0772(2) 0.13403(17) 0.0539(8) Uani 1 1 d . .
Cl4 Cl 0.1448(2) -0.1248(2) 0.1798(2) 0.0601(9) Uani 1 1 d . .
Cl5 Cl 0.05122(19) 0.15551(18) 0.20651(16) 0.0411(6) Uani 1 1 d . .
Cl6 Cl 0.1307(3) 0.0074(2) 0.36013(19) 0.0793(11) Uani 1 1 d . .
O8 O 0.2366(7) 0.2900(6) 0.2522(7) 0.091(3) Uani 1 1 d D .
C54 C 0.2760(10) 0.2459(11) 0.3260(8) 0.095(5) Uani 1 1 d D .
H54A H 0.3142 0.1862 0.3103 0.143 Uiso 1 1 calc R U
H54B H 0.2203 0.2308 0.3682 0.143 Uiso 1 1 calc R U
H54C H 0.3203 0.2904 0.3500 0.143 Uiso 1 1 calc R U
O7 O 0.7467(7) 0.1647(6) 0.0021(6) 0.076(3) Uani 1 1 d D .
C53 C 0.7792(11) 0.2610(9) 0.0096(9) 0.106(6) Uani 1 1 d D .
H53A H 0.7730 0.2970 -0.0440 0.159 Uiso 1 1 calc R U
H53B H 0.8496 0.2586 0.0228 0.159 Uiso 1 1 calc R U
H53C H 0.7372 0.2933 0.0552 0.159 Uiso 1 1 calc R U

loop_
_atom_site_aniso_label
_atom_site_aniso_U_11
_atom_site_aniso_U_22
_atom_site_aniso_U_33
_atom_site_aniso_U_23
_atom_site_aniso_U_13
_atom_site_aniso_U_12
Cu1 0.0268(7) 0.0176(6) 0.0277(6) 0.0003(5) -0.0038(5) -0.0045(5)
Cl1 0.0424(15) 0.0213(12) 0.0328(13) 0.0004(10) -0.0133(11) -0.0020(11)
S1 0.0297(14) 0.0362(15) 0.0331(14) -0.0090(12) 0.0032(11) -0.0088(12)
O1 0.021(4) 0.026(4) 0.041(4) -0.001(3) -0.012(3) -0.005(3)
O2 0.034(3) 0.025(3) 0.067(4) 0.011(3) -0.010(3) -0.005(3)
O3 0.059(5) 0.028(4) 0.122(6) 0.012(4) -0.027(4) -0.003(4)
N1 0.018(4) 0.031(5) 0.027(4) 0.006(4) -0.006(3) -0.007(4)
N2 0.020(4) 0.024(4) 0.044(5) 0.002(4) 0.001(4) 0.000(3)
N3 0.020(4) 0.016(4) 0.035(5) -0.005(3) 0.001(3) -0.003(3)
C1 0.025(5) 0.026(5) 0.026(5) -0.008(4) 0.004(4) -0.009(4)
C2 0.031(6) 0.048(7) 0.028(6) -0.009(5) -0.004(5) -0.010(5)
C3 0.055(8) 0.070(9) 0.039(7) 0.010(7) -0.025(6) -0.026(7)
C4 0.037(7) 0.042(7) 0.048(7) 0.020(6) -0.016(5) -0.021(5)
C5 0.021(5) 0.041(6) 0.031(6) 0.010(5) -0.007(4) -0.012(5)
C6 0.021(5) 0.041(6) 0.051(7) 0.009(5) -0.001(5) 0.014(5)
C7 0.021(5) 0.032(6) 0.056(7) -0.013(5) 0.000(5) 0.008(5)
C8 0.032(6) 0.049(7) 0.030(6) -0.018(5) 0.004(4) -0.015(5)
C9 0.024(5) 0.030(6) 0.036(6) -0.001(5) -0.007(4) -0.002(4)
C10 0.037(6) 0.035(6) 0.040(6) -0.014(5) -0.003(5) 0.008(5)
C11 0.032(6) 0.024(6) 0.060(7) 0.012(5) -0.010(5) -0.008(5)
C12 0.024(5) 0.030(6) 0.042(6) 0.000(5) 0.003(4) -0.012(5)
C13 0.040(6) 0.020(5) 0.041(6) -0.004(5) 0.000(5) -0.009(5)
C14 0.036(6) 0.025(6) 0.049(7) -0.008(5) -0.004(5) -0.011(5)
C15 0.022(6) 0.045(7) 0.047(6) 0.001(5) -0.010(5) -0.010(5)
C16 0.020(5) 0.026(5) 0.032(6) -0.004(4) 0.001(4) -0.004(4)
C17 0.019(5) 0.027(5) 0.029(5) -0.001(4) -0.006(4) -0.006(4)
C18 0.020(5) 0.031(6) 0.029(5) -0.007(5) 0.000(4) 0.002(4)
C19 0.028(6) 0.044(7) 0.030(6) -0.006(5) 0.003(4) -0.007(5)
C20 0.016(5) 0.060(8) 0.035(6) 0.001(5) -0.016(4) -0.007(5)
C21 0.018(5) 0.051(7) 0.029(5) 0.010(5) -0.001(4) 0.004(5)
C22 0.027(5) 0.034(6) 0.025(5) 0.001(5) 0.001(4) -0.008(5)
C23 0.018(5) 0.029(6) 0.029(5) 0.003(4) -0.001(4) -0.002(4)
C24 0.028(6) 0.055(8) 0.047(7) 0.013(6) -0.003(5) 0.007(5)
C25 0.042(5) 0.031(5) 0.077(5) 0.017(4) -0.008(4) -0.001(4)
C26 0.041(4) 0.029(4) 0.077(4) 0.014(4) -0.011(4) -0.004(3)
Cu2 0.0270(7) 0.0237(6) 0.0229(6) 0.0009(5) -0.0074(5) -0.0036(5)
Cl2 0.0355(14) 0.0290(14) 0.0410(15) 0.0071(11) -0.0110(11) -0.0023(11)
S2 0.0303(14) 0.0437(16) 0.0273(14) -0.0021(12) -0.0034(11) -0.0033(12)
O4 0.030(4) 0.025(4) 0.039(4) -0.003(3) -0.012(3) -0.011(3)
O5 0.033(4) 0.020(4) 0.053(4) 0.001(3) -0.003(3) -0.010(3)
O6 0.041(5) 0.035(4) 0.081(6) 0.006(4) -0.003(4) -0.002(4)
N4 0.023(4) 0.030(5) 0.024(4) 0.004(4) -0.006(3) 0.000(4)
N5 0.030(5) 0.024(4) 0.025(4) 0.009(3) -0.008(3) -0.011(4)
N6 0.024(4) 0.025(5) 0.025(4) 0.002(4) -0.009(3) -0.001(4)
C27 0.036(5) 0.049(5) 0.026(4) 0.001(4) -0.008(4) 0.010(4)
C28 0.045(4) 0.055(4) 0.033(4) -0.002(4) -0.012(3) 0.016(4)
C29 0.051(4) 0.053(4) 0.036(4) -0.013(4) -0.014(3) 0.016(4)
C30 0.044(4) 0.046(4) 0.037(4) -0.012(3) -0.017(3) 0.011(4)
C31 0.033(4) 0.040(5) 0.032(4) -0.010(4) -0.015(4) 0.005(4)
C32 0.025(5) 0.028(5) 0.039(6) -0.011(5) -0.018(4) -0.007(4)
C33 0.046(7) 0.042(6) 0.023(5) 0.009(5) -0.004(5) -0.019(5)
C34 0.039(6) 0.059(7) 0.021(5) 0.003(5) 0.002(5) -0.021(6)
C35 0.053(7) 0.037(6) 0.030(6) -0.007(5) 0.002(5) -0.011(5)
C36 0.056(8) 0.059(8) 0.052(7) -0.023(6) 0.000(6) -0.008(6)
C37 0.038(6) 0.025(5) 0.029(6) 0.005(4) -0.008(4) 0.004(5)
C38 0.032(6) 0.032(6) 0.012(5) -0.003(4) -0.006(4) -0.001(5)
C39 0.037(6) 0.034(6) 0.033(6) 0.010(5) -0.006(5) 0.006(5)
C40 0.034(6) 0.048(7) 0.038(6) 0.012(5) -0.009(5) 0.000(5)
C41 0.031(6) 0.037(6) 0.030(6) 0.003(5) -0.009(4) -0.009(5)
C42 0.031(6) 0.031(6) 0.020(5) 0.002(4) 0.000(4) -0.007(5)
C43 0.023(5) 0.035(6) 0.034(6) 0.004(5) 0.000(4) -0.005(5)
C44 0.029(6) 0.031(6) 0.026(5) -0.011(4) 0.000(4) -0.008(5)
C45 0.027(6) 0.035(6) 0.034(6) -0.007(5) -0.011(4) -0.005(5)
C46 0.027(6) 0.038(6) 0.038(6) -0.015(5) -0.003(5) -0.020(5)
C47 0.025(6) 0.038(6) 0.030(5) -0.014(5) 0.000(4) -0.013(5)
C48 0.025(6) 0.031(6) 0.028(5) -0.012(4) 0.001(4) 0.001(5)
C49 0.023(5) 0.021(5) 0.031(5) -0.010(4) -0.001(4) -0.009(4)
C50 0.045(7) 0.028(6) 0.051(7) -0.010(5) 0.018(6) -0.018(5)
C51 0.038(7) 0.032(6) 0.047(7) -0.008(5) 0.009(5) -0.001(5)
C52 0.044(7) 0.045(7) 0.042(7) 0.000(6) 0.005(6) -0.002(6)
Cu3 0.0467(8) 0.0368(8) 0.0500(8) -0.0027(6) -0.0140(6) -0.0021(6)
Cl3 0.0347(16) 0.080(2) 0.0490(17) -0.0078(16) -0.0143(13) -0.0032(15)
Cl4 0.0493(18) 0.0356(17) 0.099(2) -0.0189(16) -0.0201(17) -0.0002(14)
Cl5 0.0463(16) 0.0364(15) 0.0408(15) -0.0007(12) -0.0073(12) 0.0042(12)
Cl6 0.117(3) 0.077(2) 0.0406(18) 0.0118(17) -0.0098(18) 0.020(2)
O8 0.089(7) 0.065(7) 0.116(9) -0.012(6) 0.032(6) -0.032(6)
C54 0.087(12) 0.102(13) 0.094(12) -0.016(10) 0.008(9) 0.010(10)
O7 0.079(7) 0.085(7) 0.066(7) 0.004(5) -0.007(5) -0.011(5)
C53 0.104(13) 0.096(13) 0.113(13) -0.047(10) 0.041(10) -0.025(10)

loop_
_atom_type_symbol
_atom_type_description
_atom_type_scat_dispersion_real
_atom_type_scat_dispersion_imag
_atom_type_scat_source
C C 0.0033 0.0016 'International Tables Vol C Tables 4.2.6.8 and 6.1.1.4'
H H 0.0000 0.0000 'International Tables Vol C Tables 4.2.6.8 and 6.1.1.4'
N N 0.0061 0.0033 'International Tables Vol C Tables 4.2.6.8 and 6.1.1.4'
O O 0.0106 0.0060 'International Tables Vol C Tables 4.2.6.8 and 6.1.1.4'
S S 0.1246 0.1234 'International Tables Vol C Tables 4.2.6.8 and 6.1.1.4'
Cl Cl 0.1484 0.1585 'International Tables Vol C Tables 4.2.6.8 and 6.1.1.4'
Cu Cu 0.3201 1.2651 'International Tables Vol C Tables 4.2.6.8 and 6.1.1.4'

loop_
_geom_angle_atom_site_label_1
_geom_angle_atom_site_label_2
_geom_angle_atom_site_label_3
_geom_angle
N1 Cu1 N2 81.1(3)
N1 Cu1 Cl1 94.7(2)
N2 Cu1 Cl1 173.7(2)
N1 Cu1 N3 112.4(3)
N2 Cu1 N3 79.7(3)
Cl1 Cu1 N3 106.3(2)
N1 Cu1 S1 137.5(2)
N2 Cu1 S1 88.0(2)
Cl1 Cu1 S1 92.07(11)
N3 Cu1 S1 105.7(2)
C8 S1 C9 102.4(4)
C8 S1 Cu1 95.9(3)
C9 S1 Cu1 106.9(3)
C18 O1 C17 116.3(6)
C22 O2 C26 121.9(8)
C1 N1 C5 118.3(8)
C1 N1 Cu1 128.1(6)
C5 N1 Cu1 113.6(6)
C6 N2 C11 108.9(7)
C6 N2 C7 112.1(7)
C11 N2 C7 110.9(7)
C6 N2 Cu1 106.6(6)
C11 N2 Cu1 106.9(5)
C7 N2 Cu1 111.2(6)
C16 N3 C12 116.7(7)
C16 N3 Cu1 133.0(6)
C12 N3 Cu1 109.8(6)
N1 C1 C2 124.3(9)
N1 C1 H1 117.9
C2 C1 H1 117.9
C1 C2 C3 116.4(10)
C1 C2 H2 121.8
C3 C2 H2 121.8
C4 C3 C2 120.8(10)
C4 C3 H3 119.6
C2 C3 H3 119.6
C3 C4 C5 119.3(10)
C3 C4 H4 120.4
C5 C4 H4 120.4
N1 C5 C4 120.9(10)
N1 C5 C6 115.2(8)
C4 C5 C6 124.0(9)
N2 C6 C5 109.4(7)
N2 C6 H6A 109.8
C5 C6 H6A 109.8
N2 C6 H6B 109.8
C5 C6 H6B 109.8
H6A C6 H6B 108.2
N2 C7 C8 113.4(8)
N2 C7 H7A 108.9
C8 C7 H7A 108.9
N2 C7 H7B 108.9
C8 C7 H7B 108.9
H7A C7 H7B 107.7
C7 C8 S1 111.4(7)
C7 C8 H8A 109.3
S1 C8 H8A 109.3
C7 C8 H8B 109.3
S1 C8 H8B 109.3
H8A C8 H8B 108.0
C10 C9 S1 113.4(6)
C10 C9 H9A 108.9
S1 C9 H9A 108.9
C10 C9 H9B 108.9
S1 C9 H9B 108.9
H9A C9 H9B 107.7
C9 C10 H10A 109.5
C9 C10 H10B 109.5
H10A C10 H10B 109.5
C9 C10 H10C 109.5
H10A C10 H10C 109.5
H10B C10 H10C 109.5
N2 C11 C12 111.4(7)
N2 C11 H11A 109.3
C12 C11 H11A 109.3
N2 C11 H11B 109.3
C12 C11 H11B 109.3
H11A C11 H11B 108.0
N3 C12 C13 123.8(9)
N3 C12 C11 114.6(8)
C13 C12 C11 121.4(9)
C14 C13 C12 118.9(9)
C14 C13 H13 120.6
C12 C13 H13 120.6
C13 C14 C15 118.1(9)
C13 C14 H14 121.0
C15 C14 H14 121.0
C16 C15 C14 120.0(9)
C16 C15 H15 120.0
C14 C15 H15 120.0
N3 C16 C15 122.5(9)
N3 C16 C17 114.7(7)
C15 C16 C17 122.7(8)
O1 C17 C16 108.4(7)
O1 C17 H17A 110.0
C16 C17 H17A 110.0
O1 C17 H17B 110.0
C16 C17 H17B 110.0
H17A C17 H17B 108.4
O1 C18 C23 125.1(8)
O1 C18 C19 114.5(8)
C23 C18 C19 120.5(9)
C20 C19 C18 120.1(9)
C20 C19 H19 120.0
C18 C19 H19 120.0
C19 C20 C21 120.9(8)
C19 C20 H20 119.6
C21 C20 H20 119.6
C22 C21 C20 118.1(9)
C22 C21 C24 116.7(9)
C20 C21 C24 125.1(9)
O2 C22 C21 121.6(9)
O2 C22 C23 115.9(8)
C21 C22 C23 122.5(9)
C18 C23 C22 117.9(8)
C18 C23 H23 121.0
C22 C23 H23 121.0
C25 C24 C21 121.0(10)
C25 C24 H24 119.5
C21 C24 H24 119.5
C24 C25 C26 121.6(10)
C24 C25 H25 119.2
C26 C25 H25 119.2
O3 C26 O2 117.1(10)
O3 C26 C25 125.9(10)
O2 C26 C25 117.0(9)
N4 Cu2 N5 80.8(3)
N4 Cu2 N6 115.9(3)
N5 Cu2 N6 80.7(3)
N4 Cu2 Cl2 95.8(2)
N5 Cu2 Cl2 174.5(2)
N6 Cu2 Cl2 104.6(2)
N4 Cu2 S2 128.6(2)
N5 Cu2 S2 85.9(2)
N6 Cu2 S2 110.4(2)
Cl2 Cu2 S2 92.94(13)
C35 S2 C34 102.5(4)
C35 S2 Cu2 103.6(4)
C34 S2 Cu2 96.5(3)
C44 O4 C43 116.2(7)
C48 O5 C52 123.0(8)
C31 N4 C27 118.7(8)
C31 N4 Cu2 114.6(6)
C27 N4 Cu2 126.6(7)
C32 N5 C33 112.8(7)
C32 N5 C37 107.8(7)
C33 N5 C37 108.9(7)
C32 N5 Cu2 107.9(5)
C33 N5 Cu2 113.0(6)
C37 N5 Cu2 106.1(5)
C38 N6 C42 117.8(8)
C38 N6 Cu2 108.5(5)
C42 N6 Cu2 133.6(6)
N4 C27 C28 120.9(10)
N4 C27 H27 119.6
C28 C27 H27 119.6
C29 C28 C27 118.8(10)
C29 C28 H28 120.6
C27 C28 H28 120.6
C28 C29 C30 120.3(10)
C28 C29 H29 119.8
C30 C29 H29 119.8
C31 C30 C29 118.0(11)
C31 C30 H30 121.0
C29 C30 H30 121.0
N4 C31 C30 123.3(10)
N4 C31 C32 114.8(8)
C30 C31 C32 121.8(9)
N5 C32 C31 109.0(7)
N5 C32 H32A 109.9
C31 C32 H32A 109.9
N5 C32 H32B 109.9
C31 C32 H32B 109.9
H32A C32 H32B 108.3
N5 C33 C34 111.6(7)
N5 C33 H33A 109.3
C34 C33 H33A 109.3
N5 C33 H33B 109.3
C34 C33 H33B 109.3
H33A C33 H33B 108.0
C33 C34 S2 110.3(6)
C33 C34 H34A 109.6
S2 C34 H34A 109.6
C33 C34 H34B 109.6
S2 C34 H34B 109.6
H34A C34 H34B 108.1
C36 C35 S2 108.0(7)
C36 C35 H35A 110.1
S2 C35 H35A 110.1
C36 C35 H35B 110.1
S2 C35 H35B 110.1
H35A C35 H35B 108.4
C35 C36 H36A 109.5
C35 C36 H36B 109.5
H36A C36 H36B 109.5
C35 C36 H36C 109.5
H36A C36 H36C 109.5
H36B C36 H36C 109.5
N5 C37 C38 111.8(8)
N5 C37 H37A 109.3
C38 C37 H37A 109.3
N5 C37 H37B 109.3
C38 C37 H37B 109.3
H37A C37 H37B 107.9
N6 C38 C39 122.6(8)
N6 C38 C37 117.1(8)
C39 C38 C37 120.2(9)
C38 C39 C40 119.5(9)
C38 C39 H39 120.2
C40 C39 H39 120.2
C39 C40 C41 118.4(9)
C39 C40 H40 120.8
C41 C40 H40 120.8
C40 C41 C42 118.7(9)
C40 C41 H41 120.7
C42 C41 H41 120.7
N6 C42 C41 122.8(9)
N6 C42 C43 115.1(8)
C41 C42 C43 122.0(8)
O4 C43 C42 109.1(7)
O4 C43 H43A 109.9
C42 C43 H43A 109.9
O4 C43 H43B 109.9
C42 C43 H43B 109.9
H43A C43 H43B 108.3
O4 C44 C49 122.8(8)
O4 C44 C45 116.3(8)
C49 C44 C45 120.9(9)
C46 C45 C44 119.6(9)
C46 C45 H45 120.2
C44 C45 H45 120.2
C45 C46 C47 122.3(8)
C45 C46 H46 118.9
C47 C46 H46 118.9
C46 C47 C48 115.9(9)
C46 C47 C50 125.5(9)
C48 C47 C50 118.6(9)
C49 C48 O5 117.0(8)
C49 C48 C47 123.6(9)
O5 C48 C47 119.4(8)
C48 C49 C44 117.7(8)
C48 C49 H49 121.2
C44 C49 H49 121.2
C51 C50 C47 120.7(10)
C51 C50 H50 119.6
C47 C50 H50 119.6
C50 C51 C52 121.9(10)
C50 C51 H51 119.1
C52 C51 H51 119.1
O6 C52 O5 116.9(10)
O6 C52 C51 126.8(11)
O5 C52 C51 116.3(10)
Cl6 Cu3 Cl5 97.39(13)
Cl6 Cu3 Cl3 133.99(14)
Cl5 Cu3 Cl3 99.66(16)
Cl6 Cu3 Cl4 99.87(15)
Cl5 Cu3 Cl4 128.70(15)
Cl3 Cu3 Cl4 101.95(15)
C54 O8 H8 113(2)
O8 C54 H54A 109.5
O8 C54 H54B 109.5
H54A C54 H54B 109.5
O8 C54 H54C 109.5
H54A C54 H54C 109.5
H54B C54 H54C 109.5
C53 O7 H7 113(2)
O7 C53 H53A 109.5
O7 C53 H53B 109.5
H53A C53 H53B 109.5
O7 C53 H53C 109.5
H53A C53 H53C 109.5
H53B C53 H53C 109.5

loop_
_geom_bond_atom_site_label_1
_geom_bond_atom_site_label_2
_geom_bond_distance
Cu1 N1 2.016(8)
Cu1 N2 2.038(8)
Cu1 Cl1 2.239(5)
Cu1 N3 2.240(8)
Cu1 S1 2.340(5)
S1 C8 1.781(10)
S1 C9 1.795(9)
O1 C18 1.353(10)
O1 C17 1.414(9)
O2 C22 1.363(10)
O2 C26 1.376(11)
O3 C26 1.192(12)
N1 C1 1.322(11)
N1 C5 1.347(11)
N2 C6 1.469(11)
N2 C11 1.482(11)
N2 C7 1.488(11)
N3 C16 1.325(11)
N3 C12 1.339(11)
C1 C2 1.372(12)
C1 H1 0.9500
C2 C3 1.372(14)
C2 H2 0.9500
C3 C4 1.360(15)
C3 H3 0.9500
C4 C5 1.374(13)
C4 H4 0.9500
C5 C6 1.486(13)
C6 H6A 0.9900
C6 H6B 0.9900
C7 C8 1.490(12)
C7 H7A 0.9900
C7 H7B 0.9900
C8 H8A 0.9900
C8 H8B 0.9900
C9 C10 1.486(12)
C9 H9A 0.9900
C9 H9B 0.9900
C10 H10A 0.9800
C10 H10B 0.9800
C10 H10C 0.9800
C11 C12 1.496(12)
C11 H11A 0.9900
C11 H11B 0.9900
C12 C13 1.370(12)
C13 C14 1.355(13)
C13 H13 0.9500
C14 C15 1.374(13)
C14 H14 0.9500
C15 C16 1.372(12)
C15 H15 0.9500
C16 C17 1.505(12)
C17 H17A 0.9900
C17 H17B 0.9900
C18 C23 1.365(12)
C18 C19 1.398(12)
C19 C20 1.353(13)
C19 H19 0.9500
C20 C21 1.378(13)
C20 H20 0.9500
C21 C22 1.376(12)
C21 C24 1.440(13)
C22 C23 1.381(12)
C23 H23 0.9500
C24 C25 1.326(14)
C24 H24 0.9500
C25 C26 1.420(14)
C25 H25 0.9500
Cu2 N4 2.016(8)
Cu2 N5 2.018(8)
Cu2 N6 2.205(8)
Cu2 Cl2 2.220(5)
Cu2 S2 2.406(4)
S2 C35 1.805(10)
S2 C34 1.822(10)
O4 C44 1.353(10)
O4 C43 1.419(10)
O5 C48 1.365(10)
O5 C52 1.383(12)
O6 C52 1.196(12)
N4 C31 1.325(11)
N4 C27 1.340(11)
N5 C32 1.464(10)
N5 C33 1.478(11)
N5 C37 1.485(11)
N6 C38 1.332(11)
N6 C42 1.335(10)
C27 C28 1.377(13)
C27 H27 0.9500
C28 C29 1.358(14)
C28 H28 0.9500
C29 C30 1.364(13)
C29 H29 0.9500
C30 C31 1.351(12)
C30 H30 0.9500
C31 C32 1.499(13)
C32 H32A 0.9900
C32 H32B 0.9900
C33 C34 1.516(13)
C33 H33A 0.9900
C33 H33B 0.9900
C34 H34A 0.9900
C34 H34B 0.9900
C35 C36 1.517(13)
C35 H35A 0.9900
C35 H35B 0.9900
C36 H36A 0.9800
C36 H36B 0.9800
C36 H36C 0.9800
C37 C38 1.497(12)
C37 H37A 0.9900
C37 H37B 0.9900
C38 C39 1.371(12)
C39 C40 1.372(13)
C39 H39 0.9500
C40 C41 1.380(13)
C40 H40 0.9500
C41 C42 1.380(12)
C41 H41 0.9500
C42 C43 1.494(12)
C43 H43A 0.9900
C43 H43B 0.9900
C44 C49 1.382(12)
C44 C45 1.385(12)
C45 C46 1.352(12)
C45 H45 0.9500
C46 C47 1.393(13)
C46 H46 0.9500
C47 C48 1.396(12)
C47 C50 1.423(13)
C48 C49 1.365(12)
C49 H49 0.9500
C50 C51 1.320(13)
C50 H50 0.9500
C51 C52 1.433(14)
C51 H51 0.9500
Cu3 Cl6 2.222(6)
Cu3 Cl5 2.241(4)
Cu3 Cl3 2.244(4)
Cu3 Cl4 2.253(5)
O8 C54 1.433(10)
O8 H8 0.90(3)
C54 H54A 0.9800
C54 H54B 0.9800
C54 H54C 0.9800
O7 C53 1.433(10)
O7 H7 0.90(3)
C53 H53A 0.9800
C53 H53B 0.9800
C53 H53C 0.9800
